data_2000791
loop_
_publ_author_name
'Theobald, F.'
'Rodier, N.'
'Moustaid, K.'
'Nguyen Dinh An'
'Laude, B.'

_publ_section_title
;Structure of ethyl
 1-<i>p</i>-anisyl-7,8-dimethoxy-4,5-dimethyl-3-phenyl-3a,4,5,9b-tetrahydropyrazolo[3,4-<i>c</i>]isoquinoline-3a-carboxylate
;
_journal_issue 7
_journal_name_full 'Acta Crystallographica Section C'
_journal_page_first 1329
_journal_page_last 1331
_journal_paper_doi 10.1107/S0108270191013719
_journal_volume 48
_journal_year 1992
_chemical_formula_sum 'C30 H33 N3 O5'
_chemical_formula_weight 515.6
_space_group_IT_number 2
_space_group_name_Hall '-P 1'
_space_group_name_H-M_alt 'P -1'
_symmetry_cell_setting triclinic
_symmetry_space_group_name_Hall '-P 1'
_symmetry_space_group_name_H-M 'P -1'
_cell_angle_alpha 89.08(2)
_cell_angle_beta 105.16(2)
_cell_angle_gamma 100.12(2)
_cell_formula_units_Z 2
_cell_length_a 10.936(2)
_cell_length_b 8.8460(10)
_cell_length_c 14.600(3)
_cell_volume 1341.4(4)
_diffrn_radiation_type Cu
_diffrn_radiation_wavelength 1.5418
_exptl_absorpt_coefficient_mu 0.67
_exptl_crystal_density_diffrn 1.277
_exptl_crystal_density_meas 1.280(10)
_exptl_crystal_F_000 548
_cod_data_source_file pa0252.cif
_cod_data_source_block pa0252a
_cod_original_cell_volume 1341.3(9)
_cod_database_code 2000791

loop_
_space_group_symop_id
_space_group_symop_operation_xyz
1 x,y,z
2 -x,-y,-z

loop_
_atom_site_label
_atom_site_fract_x
_atom_site_fract_y
_atom_site_fract_z
C(1) .6971(2) .1768(2) .26300(10)
N(2) .79950(10) .2597(2) .31560(10)
N(3) .89370(10) .2856(2) .26684(9)
N(4) .88160(10) .2997(2) .09970(10)
C(3A) .8561(2) .2007(2) .17560(10)
C(5) .8025(2) .2244(2) .00790(10)
C(5A) .6623(2) .2298(2) .00030(10)
C(6) .5808(2) .2827(2) -.07860(10)
C(7) .4544(2) .2876(2) -.08160(10)
C(8) .4078(2) .2393(2) -.00390(10)
C(9) .4899(2) .1926(2) .07660(10)
C(9A) .6177(2) .1879(2) .07960(10)
C(9B) .7095(2) .1323(2) .16620(10)
C(11) .5857(2) .1269(2) .30160(10)
C(12) .5051(2) -.0143(2) .27350(10)
C(13) .4055(2) -.0666(3) .31330(10)
C(14) .3811(2) .0216(2) .38150(10)
C(15) .4584(2) .1627(3) .40990(10)
C(16) .5605(2) .2137(2) .37040(10)
O(17) .27950(10) -.0404(2) .41610(10)
C(18) .2478(2) .0480(3) .4848(2)
C(21) 1.0206(2) .3462(2) .31700(10)
C(22) 1.1180(2) .3687(3) .27040(10)
C(23) 1.2416(2) .4389(3) .3192(2)
C(24) 1.2691(2) .4875(3) .4119(2)
C(25) 1.1726(2) .4616(3) .4587(2)
C(26) 1.0491(2) .3909(2) .41230(10)
C(31) .9322(2) .0671(2) .18310(10)
O(32) .99400(10) .0408(2) .13120(10)
O(33) .91430(10) -.01900(10) .25545(9)
C(34) .9674(2) -.1600(2) .2658(2)
C(35) .9343(3) -.2369(3) .3484(2)
C(41) .8591(2) .4572(2) .11070(10)
C(51) .8534(2) .2903(3) -.07460(10)
O(71) .36780(10) .3344(2) -.15800(9)
C(72) .4180(2) .4271(3) -.2248(2)
O(81) .28020(10) .2410(2) -.01420(10)
C(82) .2320(2) .2118(3) .0671(2)
H(5) .818(2) .116(3) .014(2)
H(6) .612(2) .322(3) -.134(2)
H(9) .455(2) .161(3) .135(2)
H(9B) .695(2) .017(2) .1620(10)
H(12) .521(2) -.076(3) .227(2)
H(13) .347(2) -.168(3) .293(2)
H(15) .442(2) .227(3) .456(2)
H(16) .615(2) .320(3) .392(3)
H(18) .328(3) .078(3) .542(2)
H('18) .214(3) .142(4) .452(2)
H("18) .179(3) -.026(3) .500(2)
H(22) 1.097(2) .335(3) .203(2)
H(23) 1.307(2) .450(3) .286(2)
H(24) 1.357(3) .540(3) .445(2)
H(25) 1.188(3) .494(3) .527(2)
H(26) .979(2) .372(3) .446(2)
H(34) 1.064(3) -.126(3) .275(2)
H('34) .925(3) -.220(3) .200(2)
H(35) .985(3) -.164(4) .412(2)
H('35) .834(3) -.253(4) .339(2)
H("35) .969(3) -.333(4) .357(2)
H(41) .926(2) .512(3) .165(2)
H('41) .773(2) .460(3) .126(2)
H("41) .859(2) .509(3) .048(2)
H(51) .807(3) .232(3) -.132(2)
H('51) .847(3) .404(3) -.082(2)
H("51) .943(2) .274(3) -.065(2)
H(72) .345(3) .465(3) -.268(2)
H('72) .451(3) .360(3) -.267(2)
H("72) .486(3) .513(3) -.191(2)
H(82) .240(3) .106(3) .092(2)
H('82) .144(3) .211(3) .046(2)
H("82) .280(3) .297(3) .114(2)

loop_
_geom_bond_atom_site_label_1
_geom_bond_atom_site_label_2
_geom_bond_distance
C(1) N(2) 1.289(2)
C(1) C(9B) 1.519(3)
C(1) C(11) 1.469(3)
N(2) N(3) 1.384(2)
N(3) C(3A) 1.464(2)
N(3) C(21) 1.404(2)
N(4) C(3A) 1.456(2)
N(4) C(5) 1.486(2)
N(4) C(41) 1.475(3)
C(3A) C(9B) 1.581(2)
C(3A) C(31) 1.547(3)
C(5) C(5A) 1.516(3)
C(5) C(51) 1.522(3)
C(5A) C(6) 1.390(2)
C(5A) C(9A) 1.390(3)
C(6) C(7) 1.380(3)
C(7) C(8) 1.393(3)
C(7) O(71) 1.372(2)
C(8) C(9) 1.386(2)
C(8) O(81) 1.366(2)
C(9) C(9A) 1.395(3)
C(9A) C(9B) 1.530(2)
C(11) C(12) 1.395(2)
C(11) C(16) 1.386(3)
C(12) C(13) 1.373(3)
C(13) C(14) 1.382(3)
C(14) C(15) 1.381(3)
C(14) O(17) 1.364(3)
C(15) C(16) 1.390(3)
O(17) C(18) 1.428(3)
C(21) C(22) 1.392(3)
C(21) C(26) 1.391(3)
C(22) C(23) 1.391(3)
C(23) C(24) 1.366(3)
C(24) C(25) 1.386(3)
C(25) C(26) 1.383(3)
C(31) O(32) 1.189(3)
C(31) O(33) 1.329(2)
O(33) C(34) 1.455(3)
C(34) C(35) 1.471(4)
O(71) C(72) 1.421(3)
O(81) C(82) 1.423(3)
C(5) H(5) 1.01(2)
C(6) H(6) 1.00(2)
C(9) H(9) 1.04(2)
C(9B) H(9B) 1.01(2)
C(12) H(12) 0.94(3)
C(13) H(13) 1.01(2)
C(15) H(15) 0.96(3)
C(16) H(16) 1.02(2)
C(18) H(18) 1.04(3)
C(18) H('18) 1.03(3)
C(18) H("18) 0.98(3)
C(22) H(22) 0.99(2)
C(23) H(23) 0.95(3)
C(24) H(24) 0.99(2)
C(25) H(25) 1.00(3)
C(26) H(26) 1.00(3)
C(34) H(34) 1.02(3)
C(34) H('34) 1.06(3)
C(35) H(35) 1.10(3)
C(35) H('35) 1.05(3)
C(35) H("35) 0.99(4)
C(41) H(41) 0.99(2)
C(41) H('41) 1.02(3)
C(41) H("41) 1.02(3)
C(51) H(51) 0.97(2)
C(51) H('51) 1.02(3)
C(51) H("51) 0.99(3)
C(72) H(72) 0.99(3)
C(72) H('72) 1.03(3)
C(72) H("72) 1.00(2)
C(82) H(82) 1.01(3)
C(82) H('82) 0.92(3)
C(82) H("82) 1.00(3)
